data_4304519
loop_
_publ_author_name
'Mei-Li Chen'
'Xue-Fei Xu'
'Ze-Xing Cao'
'Quan-Ming Wang'

_publ_section_title
;
Ligand- and Anion-Controlled Formation of Silver Alkynyl Oligomers from
Soluble Precursors
;
_journal_name_full 'Inorganic Chemistry'
_journal_page_first 1877
_journal_page_last 1879
_journal_paper_doi 10.1021/ic702023e
_journal_volume 47
_journal_year 2008
_chemical_formula_sum 'C52 H52 Ag5 B3 F12 N8 O'
_chemical_formula_weight 1604.80
_chemical_name_systematic
; 
 ? 
;
_space_group_IT_number 56
_symmetry_cell_setting orthorhombic
_symmetry_space_group_name_Hall '-P 2ab 2ac'
_symmetry_space_group_name_H-M 'P c c n'
_atom_sites_solution_hydrogens geom
_atom_sites_solution_primary direct
_atom_sites_solution_secondary difmap
_audit_creation_method SHELXL-97
_cell_angle_alpha 90.00
_cell_angle_beta 90.00
_cell_angle_gamma 90.00
_cell_formula_units_Z 8
_cell_length_a 27.925(5)
_cell_length_b 16.721(3)
_cell_length_c 24.254(4)
_cell_measurement_temperature 293(2)
_cell_volume 11325(3)
_computing_cell_refinement SMART
_computing_data_collection SMART
_computing_data_reduction SAINT-Plus
_computing_structure_refinement 'SHELXL-97 (Sheldrick, 1997)'
_computing_structure_solution 'SHELXS-97 (Sheldrick, 1990)'
_diffrn_ambient_temperature 295(2)
_diffrn_measured_fraction_theta_full 0.999
_diffrn_measured_fraction_theta_max 0.999
_diffrn_measurement_device_type 'Brucker SMART APEX'
_diffrn_measurement_method '\w scan'
_diffrn_radiation_monochromator graphite
_diffrn_radiation_source 'fine-focus sealed tube'
_diffrn_radiation_type MoK\a
_diffrn_radiation_wavelength 0.71073
_diffrn_reflns_av_R_equivalents 0.0462
_diffrn_reflns_av_sigmaI/netI 0.0563
_diffrn_reflns_limit_h_max 33
_diffrn_reflns_limit_h_min -34
_diffrn_reflns_limit_k_max 20
_diffrn_reflns_limit_k_min -17
_diffrn_reflns_limit_l_max 29
_diffrn_reflns_limit_l_min -25
_diffrn_reflns_number 60124
_diffrn_reflns_theta_full 26.00
_diffrn_reflns_theta_max 26.00
_diffrn_reflns_theta_min 1.46
_exptl_absorpt_coefficient_mu 1.784
_exptl_absorpt_correction_T_max 0.7167
_exptl_absorpt_correction_T_min 0.5355
_exptl_absorpt_correction_type multi-scan
_exptl_absorpt_process_details SADABS
_exptl_crystal_colour colorless
_exptl_crystal_density_diffrn 1.882
_exptl_crystal_density_method 'not measured'
_exptl_crystal_description block-like
_exptl_crystal_F_000 6288
_exptl_crystal_size_max 0.40
_exptl_crystal_size_mid 0.26
_exptl_crystal_size_min 0.20
_refine_diff_density_max 1.883
_refine_diff_density_min -0.709
_refine_diff_density_rms 0.142
_refine_ls_extinction_method none
_refine_ls_goodness_of_fit_ref 1.078
_refine_ls_hydrogen_treatment constr
_refine_ls_matrix_type full
_refine_ls_number_parameters 720
_refine_ls_number_reflns 11132
_refine_ls_number_restraints 147
_refine_ls_restrained_S_all 1.101
_refine_ls_R_factor_all 0.1050
_refine_ls_R_factor_gt 0.0784
_refine_ls_shift/su_max 0.001
_refine_ls_shift/su_mean 0.000
_refine_ls_structure_factor_coef Fsqd
_refine_ls_weighting_details 'calc w=1/[\s^2^(Fo^2^)+(0.0955P)^2^+36.1020P] where P=(Fo^2^+2Fc^2^)/3'
_refine_ls_weighting_scheme calc
_refine_ls_wR_factor_gt 0.1920
_refine_ls_wR_factor_ref 0.2119
_reflns_number_gt 7878
_reflns_number_total 11132
_reflns_threshold_expression >2sigma(I)
_cod_data_source_file ic702023e-file003_1.cif
_cod_data_source_block 1
_cod_depositor_comments
;
The following automatic conversions were performed:
'_symmetry_cell_setting' value 'Orthorhombic' changed to 'orthorhombic'
according to '/home/saulius/struct/CIF-dictionaries/cif_core.dic'
dictionary named 'cif_core.dic' version 2.4.1 from 2010-06-29.

Automatic conversion script
Id: cif_fix_enum 1527 2010-12-29 10:47:43Z saulius 
;
_cod_database_code 4304519

loop_
_symmetry_equiv_pos_as_xyz
'x, y, z'
'-x+1/2, -y+1/2, z'
'-x, y+1/2, -z+1/2'
'x+1/2, -y, -z+1/2'
'-x, -y, -z'
'x-1/2, y-1/2, -z'
'x, -y-1/2, z-1/2'
'-x-1/2, y, z-1/2'

loop_
_atom_site_label
_atom_site_type_symbol
_atom_site_fract_x
_atom_site_fract_y
_atom_site_fract_z
_atom_site_U_iso_or_equiv
_atom_site_adp_type
_atom_site_occupancy
_atom_site_symmetry_multiplicity
_atom_site_calc_flag
_atom_site_refinement_flags
_atom_site_disorder_assembly
_atom_site_disorder_group
Ag1 Ag 0.11743(3) 0.99490(4) 0.26772(3) 0.0721(3) Uani 1 1 d . . .
Ag2 Ag 0.06035(3) 1.12968(5) 0.27344(3) 0.0796(3) Uani 1 1 d . . .
Ag3 Ag 0.06530(3) 0.92057(4) 0.17297(3) 0.0641(2) Uani 1 1 d . . .
Ag4 Ag 0.18275(3) 0.87144(5) 0.25858(3) 0.0848(3) Uani 1 1 d . . .
Ag5 Ag 0.17853(3) 1.07801(4) 0.35153(3) 0.0701(2) Uani 1 1 d . . .
N1 N 0.0569(3) 1.2654(4) 0.2863(3) 0.0657(19) Uani 1 1 d . . .
N2 N 0.0612(3) 1.1534(4) 0.3658(3) 0.068(2) Uani 1 1 d . . .
N3 N 0.0625(3) 0.8240(4) 0.1067(3) 0.0662(19) Uani 1 1 d . . .
N4 N 0.0636(3) 0.8001(5) 0.2161(3) 0.0678(19) Uani 1 1 d . . .
N5 N 0.1861(3) 0.8441(5) 0.1685(3) 0.070(2) Uani 1 1 d . . .
N6 N 0.1898(3) 0.7359(5) 0.2491(4) 0.082(2) Uani 1 1 d . . .
N7 N 0.1838(3) 1.1874(5) 0.2947(4) 0.081(2) Uani 1 1 d . . .
N8 N 0.1844(3) 1.1865(5) 0.4065(3) 0.071(2) Uani 1 1 d . . .
C1 C 0.0734(3) 1.0465(5) 0.2073(3) 0.059(2) Uani 1 1 d . . .
C2 C 0.0671(3) 1.0607(5) 0.1599(4) 0.064(2) Uani 1 1 d . . .
C3 C 0.0632(5) 1.0964(7) 0.1035(4) 0.093(4) Uani 1 1 d U . .
C4 C 0.0559(10) 1.1805(8) 0.1105(6) 0.230(13) Uani 1 1 d U . .
H4A H 0.0829 1.2033 0.1291 0.345 Uiso 1 1 calc R . .
H4B H 0.0275 1.1893 0.1320 0.345 Uiso 1 1 calc R . .
H4C H 0.0522 1.2053 0.0750 0.345 Uiso 1 1 calc R . .
C5 C 0.0191(6) 1.0583(11) 0.0735(7) 0.159(7) Uani 1 1 d U . .
H5A H 0.0162 1.0806 0.0372 0.238 Uiso 1 1 calc R . .
H5B H -0.0095 1.0694 0.0941 0.238 Uiso 1 1 calc R . .
H5C H 0.0235 1.0015 0.0708 0.238 Uiso 1 1 calc R . .
C6 C 0.1059(6) 1.0710(10) 0.0710(6) 0.142(6) Uani 1 1 d U . .
H6A H 0.1344 1.0926 0.0876 0.213 Uiso 1 1 calc R . .
H6B H 0.1031 1.0903 0.0339 0.213 Uiso 1 1 calc R . .
H6C H 0.1078 1.0136 0.0707 0.213 Uiso 1 1 calc R . .
C7 C 0.1667(4) 0.9502(5) 0.3254(3) 0.065(2) Uani 1 1 d . . .
C8 C 0.1777(4) 0.9419(5) 0.3726(4) 0.068(2) Uani 1 1 d . . .
C9 C 0.1878(5) 0.9127(7) 0.4291(4) 0.098(4) Uani 1 1 d U . .
C10 C 0.1963(12) 0.8297(11) 0.4273(7) 0.283(16) Uani 1 1 d U . .
H10A H 0.1677 0.8026 0.4157 0.424 Uiso 1 1 calc R . .
H10B H 0.2054 0.8112 0.4633 0.424 Uiso 1 1 calc R . .
H10C H 0.2216 0.8187 0.4016 0.424 Uiso 1 1 calc R . .
C11 C 0.2352(7) 0.9548(14) 0.4484(6) 0.183(8) Uani 1 1 d U . .
H11A H 0.2611 0.9392 0.4246 0.275 Uiso 1 1 calc R . .
H11B H 0.2423 0.9392 0.4856 0.275 Uiso 1 1 calc R . .
H11C H 0.2311 1.0117 0.4467 0.275 Uiso 1 1 calc R . .
C12 C 0.1511(7) 0.9409(11) 0.4685(6) 0.151(6) Uani 1 1 d U . .
H12A H 0.1207 0.9172 0.4595 0.226 Uiso 1 1 calc R . .
H12B H 0.1486 0.9980 0.4664 0.226 Uiso 1 1 calc R . .
H12C H 0.1601 0.9256 0.5052 0.226 Uiso 1 1 calc R . .
C13 C 0.0550(4) 1.3204(7) 0.2464(5) 0.088(3) Uani 1 1 d . . .
H13A H 0.0526 1.3038 0.2099 0.106 Uiso 1 1 calc R . .
C14 C 0.0564(5) 1.4011(7) 0.2579(6) 0.106(4) Uani 1 1 d . . .
H14A H 0.0567 1.4379 0.2292 0.128 Uiso 1 1 calc R . .
C15 C 0.0574(5) 1.4269(7) 0.3108(6) 0.105(4) Uani 1 1 d . . .
H15A H 0.0561 1.4812 0.3189 0.127 Uiso 1 1 calc R . .
C16 C 0.0604(4) 1.3721(6) 0.3513(5) 0.088(3) Uani 1 1 d . . .
H16A H 0.0630 1.3884 0.3878 0.105 Uiso 1 1 calc R . .
C17 C 0.0594(3) 1.2908(5) 0.3384(4) 0.062(2) Uani 1 1 d . . .
C18 C 0.0617(3) 1.2295(5) 0.3821(4) 0.061(2) Uani 1 1 d . . .
C19 C 0.0629(3) 1.2466(6) 0.4376(4) 0.078(3) Uani 1 1 d . . .
H19A H 0.0644 1.2995 0.4492 0.093 Uiso 1 1 calc R . .
C20 C 0.0620(4) 1.1861(7) 0.4758(5) 0.091(3) Uani 1 1 d . . .
H20A H 0.0619 1.1976 0.5133 0.109 Uiso 1 1 calc R . .
C21 C 0.0611(4) 1.1106(7) 0.4585(4) 0.084(3) Uani 1 1 d . . .
H21A H 0.0606 1.0687 0.4837 0.101 Uiso 1 1 calc R . .
C22 C 0.0610(4) 1.0955(6) 0.4029(5) 0.089(3) Uani 1 1 d . . .
H22A H 0.0607 1.0426 0.3909 0.106 Uiso 1 1 calc R . .
C23 C 0.0632(4) 0.8363(7) 0.0522(4) 0.082(3) Uani 1 1 d . . .
H23A H 0.0652 0.8885 0.0391 0.098 Uiso 1 1 calc R . .
C24 C 0.0610(4) 0.7749(9) 0.0153(5) 0.097(4) Uani 1 1 d . . .
H24A H 0.0605 0.7861 -0.0223 0.117 Uiso 1 1 calc R . .
C25 C 0.0598(4) 0.6992(9) 0.0321(6) 0.102(4) Uani 1 1 d . . .
H25A H 0.0584 0.6571 0.0071 0.122 Uiso 1 1 calc R . .
C26 C 0.0605(4) 0.6858(7) 0.0875(6) 0.090(3) Uani 1 1 d . . .
H26A H 0.0599 0.6335 0.1005 0.108 Uiso 1 1 calc R . .
C27 C 0.0622(3) 0.7482(6) 0.1247(4) 0.066(2) Uani 1 1 d . . .
C28 C 0.0635(3) 0.7356(6) 0.1849(5) 0.073(3) Uani 1 1 d . . .
C29 C 0.0638(5) 0.6617(8) 0.2077(6) 0.107(4) Uani 1 1 d . . .
H29A H 0.0632 0.6168 0.1851 0.128 Uiso 1 1 calc R . .
C30 C 0.0652(7) 0.6525(10) 0.2635(7) 0.141(6) Uani 1 1 d . . .
H30A H 0.0657 0.6018 0.2792 0.169 Uiso 1 1 calc R . .
C31 C 0.0657(5) 0.7195(10) 0.2958(6) 0.116(5) Uani 1 1 d . . .
H31A H 0.0669 0.7156 0.3341 0.139 Uiso 1 1 calc R . .
C32 C 0.0645(4) 0.7917(7) 0.2705(5) 0.086(3) Uani 1 1 d . . .
H32A H 0.0642 0.8375 0.2923 0.104 Uiso 1 1 calc R . .
C33 C 0.1852(4) 0.9010(7) 0.1288(5) 0.088(3) Uani 1 1 d . . .
H33A H 0.1851 0.9545 0.1392 0.105 Uiso 1 1 calc R . .
C34 C 0.1845(4) 0.8826(9) 0.0738(5) 0.100(4) Uani 1 1 d . . .
H34A H 0.1841 0.9230 0.0475 0.120 Uiso 1 1 calc R . .
C35 C 0.1845(4) 0.8053(10) 0.0582(5) 0.103(4) Uani 1 1 d . . .
H35A H 0.1834 0.7915 0.0211 0.124 Uiso 1 1 calc R . .
C36 C 0.1860(4) 0.7482(9) 0.0975(5) 0.093(4) Uani 1 1 d . . .
H36A H 0.1863 0.6947 0.0872 0.112 Uiso 1 1 calc R . .
C37 C 0.1872(3) 0.7681(6) 0.1536(4) 0.068(2) Uani 1 1 d . . .
C38 C 0.1908(3) 0.7088(6) 0.1976(5) 0.074(3) Uani 1 1 d . . .
C39 C 0.1960(5) 0.6284(7) 0.1881(6) 0.100(4) Uani 1 1 d . . .
H39A H 0.1966 0.6093 0.1521 0.120 Uiso 1 1 calc R . .
C40 C 0.2002(5) 0.5760(8) 0.2317(8) 0.124(6) Uani 1 1 d . . .
H40A H 0.2036 0.5214 0.2255 0.149 Uiso 1 1 calc R . .
C41 C 0.1993(5) 0.6050(8) 0.2829(7) 0.114(4) Uani 1 1 d . . .
H41A H 0.2028 0.5712 0.3131 0.137 Uiso 1 1 calc R . .
C42 C 0.1934(5) 0.6824(8) 0.2899(6) 0.110(4) Uani 1 1 d . . .
H42A H 0.1916 0.7013 0.3259 0.132 Uiso 1 1 calc R . .
C43 C 0.1848(5) 1.1835(9) 0.2405(5) 0.107(4) Uani 1 1 d . . .
H43A H 0.1851 1.1334 0.2238 0.128 Uiso 1 1 calc R . .
C44 C 0.1855(5) 1.2495(10) 0.2080(6) 0.116(5) Uani 1 1 d . . .
H44A H 0.1883 1.2455 0.1699 0.139 Uiso 1 1 calc R . .
C45 C 0.1821(7) 1.3193(12) 0.2327(8) 0.143(6) Uani 1 1 d . . .
H45A H 0.1803 1.3654 0.2113 0.171 Uiso 1 1 calc R . .
C46 C 0.1813(5) 1.3261(9) 0.2889(7) 0.116(5) Uani 1 1 d . . .
H46A H 0.1796 1.3760 0.3057 0.139 Uiso 1 1 calc R . .
C47 C 0.1828(3) 1.2578(6) 0.3197(4) 0.071(2) Uani 1 1 d . . .
C48 C 0.1836(3) 1.2584(6) 0.3804(4) 0.067(2) Uani 1 1 d . . .
C49 C 0.1843(4) 1.3272(6) 0.4095(5) 0.083(3) Uani 1 1 d . . .
H49A H 0.1830 1.3760 0.3911 0.100 Uiso 1 1 calc R . .
C50 C 0.1868(4) 1.3254(8) 0.4664(6) 0.098(4) Uani 1 1 d . . .
H50A H 0.1879 1.3728 0.4864 0.117 Uiso 1 1 calc R . .
C51 C 0.1878(4) 1.2549(8) 0.4922(5) 0.097(4) Uani 1 1 d . . .
H51A H 0.1892 1.2523 0.5304 0.117 Uiso 1 1 calc R . .
C52 C 0.1869(4) 1.1866(7) 0.4612(5) 0.087(3) Uani 1 1 d . . .
H52A H 0.1881 1.1377 0.4794 0.104 Uiso 1 1 calc R . .
B1 B -0.0057(5) 1.4010(9) 0.1093(5) 0.150(8) Uiso 1 1 d D . .
F1 F -0.0353(5) 1.3399(10) 0.1013(5) 0.354(13) Uani 1 1 d D . .
F2 F -0.0061(6) 1.4429(7) 0.0647(4) 0.307(12) Uani 1 1 d D . .
F3 F -0.0196(4) 1.4405(6) 0.1533(3) 0.190(5) Uani 1 1 d D . .
F4 F 0.0371(4) 1.3696(6) 0.1173(4) 0.179(4) Uani 1 1 d D . .
B2 B 0.1263(4) 0.9405(7) -0.0834(4) 0.100(5) Uani 1 1 d D . .
F5 F 0.1067(7) 0.9791(9) -0.0458(5) 0.343(13) Uani 1 1 d D . .
F6 F 0.1517(5) 0.8825(8) -0.0660(7) 0.271(9) Uani 1 1 d D . .
F7 F 0.0943(4) 0.9109(7) -0.1159(5) 0.207(5) Uani 1 1 d D . .
F8 F 0.1515(4) 0.9887(5) -0.1147(5) 0.198(5) Uani 1 1 d D . .
B3 B 0.2372(5) 1.4246(8) 0.1039(4) 0.114(6) Uani 1 1 d D . .
F9 F 0.2087(7) 1.3657(9) 0.1012(5) 0.323(12) Uani 1 1 d D . .
F10 F 0.2113(6) 1.4916(10) 0.0954(6) 0.311(11) Uani 1 1 d D . .
F11 F 0.2674(5) 1.4261(8) 0.0655(4) 0.227(6) Uani 1 1 d D . .
F12 F 0.2543(4) 1.4340(5) 0.1534(3) 0.168(4) Uani 1 1 d D . .
O1W O 0.1095(7) 1.5006(11) 0.1263(8) 0.251(8) Uiso 1 1 d . . .
H1WB H 0.1246 1.5173 0.0914 0.377 Uiso 1 1 d R . .
H1WA H 0.1156 1.4808 0.1587 0.377 Uiso 1 1 d R . .

loop_
_atom_site_aniso_label
_atom_site_aniso_U_11
_atom_site_aniso_U_22
_atom_site_aniso_U_33
_atom_site_aniso_U_23
_atom_site_aniso_U_13
_atom_site_aniso_U_12
Ag1 0.1107(6) 0.0590(4) 0.0466(4) -0.0078(3) -0.0217(4) 0.0244(4)
Ag2 0.0919(6) 0.0653(5) 0.0818(5) -0.0284(4) -0.0027(4) 0.0112(4)
Ag3 0.0803(5) 0.0578(4) 0.0541(4) -0.0044(3) -0.0040(3) 0.0013(3)
Ag4 0.1052(6) 0.0725(5) 0.0768(5) -0.0307(4) -0.0130(4) 0.0224(4)
Ag5 0.0907(5) 0.0587(4) 0.0610(4) -0.0110(3) -0.0025(4) 0.0065(3)
N1 0.070(5) 0.056(4) 0.071(5) -0.004(4) -0.011(4) 0.005(3)
N2 0.086(5) 0.057(4) 0.061(4) -0.008(4) 0.014(4) -0.005(4)
N3 0.074(5) 0.065(5) 0.060(4) -0.010(4) -0.006(4) -0.005(4)
N4 0.068(5) 0.069(5) 0.066(5) 0.012(4) 0.002(4) 0.000(4)
N5 0.073(5) 0.075(5) 0.063(4) -0.015(4) 0.003(4) -0.009(4)
N6 0.103(7) 0.068(5) 0.074(5) -0.018(4) -0.001(5) 0.017(5)
N7 0.087(6) 0.085(6) 0.071(5) 0.004(4) 0.021(4) -0.007(5)
N8 0.068(5) 0.076(5) 0.070(5) -0.024(4) -0.006(4) 0.002(4)
C1 0.085(6) 0.057(5) 0.036(4) 0.003(3) 0.000(4) 0.010(4)
C2 0.079(6) 0.059(5) 0.054(5) -0.004(4) 0.002(4) 0.020(4)
C3 0.143(11) 0.089(7) 0.048(5) 0.015(5) 0.009(6) 0.038(7)
C4 0.53(4) 0.086(10) 0.075(9) 0.041(8) -0.002(15) 0.071(16)
C5 0.176(16) 0.188(17) 0.111(11) 0.050(11) -0.055(11) 0.013(13)
C6 0.180(15) 0.171(15) 0.076(8) 0.034(9) 0.040(9) 0.011(12)
C7 0.099(7) 0.053(5) 0.042(4) -0.003(4) -0.015(4) 0.013(4)
C8 0.092(7) 0.061(5) 0.051(5) -0.007(4) -0.001(4) 0.015(5)
C9 0.150(11) 0.098(8) 0.046(5) 0.013(5) -0.015(6) 0.036(7)
C10 0.63(5) 0.120(14) 0.097(12) 0.026(10) -0.04(2) 0.13(2)
C11 0.169(17) 0.29(2) 0.094(10) 0.005(13) -0.066(11) 0.031(17)
C12 0.172(16) 0.204(17) 0.076(8) 0.032(10) 0.017(9) -0.008(14)
C13 0.107(9) 0.085(8) 0.072(6) -0.010(6) -0.018(6) 0.005(6)
C14 0.146(12) 0.066(7) 0.107(10) 0.011(7) -0.022(8) 0.008(7)
C15 0.141(12) 0.057(6) 0.119(11) 0.004(7) -0.025(9) -0.013(6)
C16 0.108(9) 0.054(6) 0.101(8) -0.018(6) -0.007(6) -0.008(5)
C17 0.049(5) 0.052(5) 0.084(6) -0.010(4) -0.002(4) -0.001(4)
C18 0.048(5) 0.052(5) 0.083(6) -0.024(4) 0.008(4) -0.008(4)
C19 0.084(7) 0.074(6) 0.075(6) -0.030(5) 0.008(5) -0.008(5)
C20 0.111(9) 0.098(8) 0.065(6) -0.008(6) 0.011(6) -0.005(7)
C21 0.102(8) 0.082(7) 0.068(6) 0.000(5) 0.015(6) -0.005(6)
C22 0.111(9) 0.063(6) 0.092(8) -0.003(6) 0.014(6) -0.002(6)
C23 0.085(7) 0.092(7) 0.067(6) -0.002(6) -0.005(5) -0.005(6)
C24 0.089(8) 0.122(11) 0.080(7) -0.032(8) -0.002(6) 0.001(7)
C25 0.086(8) 0.117(11) 0.101(10) -0.053(8) -0.004(7) 0.008(7)
C26 0.077(7) 0.069(6) 0.124(10) -0.033(6) 0.006(6) 0.007(5)
C27 0.047(5) 0.068(6) 0.082(6) -0.011(5) 0.006(4) 0.005(4)
C28 0.057(5) 0.059(6) 0.103(8) 0.011(5) 0.009(5) 0.004(4)
C29 0.137(12) 0.078(8) 0.105(10) 0.011(7) 0.010(8) 0.008(7)
C30 0.195(18) 0.095(11) 0.132(14) 0.050(10) 0.015(12) 0.021(11)
C31 0.128(11) 0.130(12) 0.088(9) 0.043(9) 0.009(8) -0.001(9)
C32 0.090(8) 0.093(8) 0.076(7) 0.015(6) 0.007(6) -0.003(6)
C33 0.104(9) 0.081(7) 0.078(7) -0.003(6) 0.010(6) -0.009(6)
C34 0.093(9) 0.139(12) 0.068(7) 0.009(7) 0.004(6) -0.006(8)
C35 0.093(9) 0.148(13) 0.068(7) -0.031(8) 0.008(6) 0.005(8)
C36 0.083(7) 0.123(10) 0.074(7) -0.039(7) 0.012(6) 0.000(7)
C37 0.041(5) 0.081(6) 0.081(6) -0.027(5) 0.007(4) 0.005(4)
C38 0.057(6) 0.069(6) 0.095(7) -0.024(6) 0.005(5) 0.003(4)
C39 0.118(10) 0.071(7) 0.111(9) -0.037(7) 0.031(8) -0.010(6)
C40 0.131(12) 0.066(7) 0.176(16) -0.012(9) 0.056(11) 0.016(7)
C41 0.139(12) 0.073(8) 0.131(12) 0.011(8) 0.017(9) 0.030(8)
C42 0.149(12) 0.096(9) 0.086(8) -0.008(7) -0.008(8) 0.037(8)
C43 0.136(11) 0.111(10) 0.073(7) -0.001(7) 0.031(7) -0.013(8)
C44 0.141(12) 0.124(11) 0.083(8) 0.023(9) 0.033(8) -0.025(10)
C45 0.166(16) 0.141(15) 0.120(13) 0.043(11) 0.038(11) -0.034(12)
C46 0.119(11) 0.095(9) 0.133(13) 0.014(9) 0.018(9) -0.030(8)
C47 0.059(6) 0.073(6) 0.081(6) 0.000(5) 0.010(5) -0.016(5)
C48 0.049(5) 0.062(5) 0.091(7) -0.013(5) 0.001(4) -0.008(4)
C49 0.078(7) 0.061(6) 0.110(9) -0.013(6) -0.005(6) -0.002(5)
C50 0.085(8) 0.083(8) 0.125(11) -0.039(8) -0.005(7) -0.003(6)
C51 0.101(9) 0.108(9) 0.083(7) -0.038(7) -0.020(6) 0.006(7)
C52 0.096(8) 0.084(7) 0.081(7) -0.019(6) -0.011(6) 0.012(6)
F1 0.29(2) 0.63(4) 0.141(11) -0.103(18) 0.020(12) -0.06(3)
F2 0.56(3) 0.261(14) 0.096(6) 0.072(8) 0.110(11) 0.271(18)
F3 0.299(14) 0.192(9) 0.080(5) 0.016(5) 0.021(7) 0.127(10)
F4 0.183(10) 0.170(9) 0.184(10) -0.021(7) -0.023(8) 0.070(8)
B2 0.145(14) 0.098(10) 0.058(7) 0.014(7) -0.024(8) -0.010(10)
F5 0.60(4) 0.270(18) 0.154(11) -0.104(12) 0.152(17) -0.06(2)
F6 0.208(13) 0.226(14) 0.38(2) 0.182(16) -0.053(14) -0.006(11)
F7 0.198(11) 0.236(13) 0.188(11) -0.069(10) -0.052(10) -0.029(10)
F8 0.251(13) 0.121(7) 0.221(12) 0.034(8) 0.076(11) -0.002(8)
B3 0.156(17) 0.120(13) 0.066(9) -0.014(8) 0.026(10) -0.027(12)
F9 0.56(3) 0.246(15) 0.158(11) 0.000(10) -0.011(15) -0.26(2)
F10 0.30(2) 0.39(3) 0.242(17) -0.128(17) -0.108(15) 0.131(19)
F11 0.252(15) 0.272(15) 0.159(10) -0.051(9) 0.102(10) -0.032(11)
F12 0.264(12) 0.151(8) 0.091(6) 0.020(5) -0.012(7) -0.036(8)

loop_
_atom_type_symbol
_atom_type_description
_atom_type_scat_dispersion_real
_atom_type_scat_dispersion_imag
_atom_type_scat_source
C C 0.0033 0.0016 'International Tables Vol C Tables 4.2.6.8 and 6.1.1.4'
H H 0.0000 0.0000 'International Tables Vol C Tables 4.2.6.8 and 6.1.1.4'
B B 0.0013 0.0007 'International Tables Vol C Tables 4.2.6.8 and 6.1.1.4'
N N 0.0061 0.0033 'International Tables Vol C Tables 4.2.6.8 and 6.1.1.4'
O O 0.0106 0.0060 'International Tables Vol C Tables 4.2.6.8 and 6.1.1.4'
F F 0.0171 0.0103 'International Tables Vol C Tables 4.2.6.8 and 6.1.1.4'
Ag Ag -0.8971 1.1015 'International Tables Vol C Tables 4.2.6.8 and 6.1.1.4'

loop_
_geom_angle_atom_site_label_1
_geom_angle_atom_site_label_2
_geom_angle_atom_site_label_3
_geom_angle
_geom_angle_site_symmetry_1
_geom_angle_site_symmetry_3
_geom_angle_publ_flag
C1 Ag1 C7 174.6(4) . . ?
C1 Ag1 Ag2 50.4(2) . . ?
C7 Ag1 Ag2 129.4(2) . . ?
C1 Ag1 Ag4 129.6(2) . . ?
C7 Ag1 Ag4 49.8(2) . . ?
Ag2 Ag1 Ag4 173.58(4) . . ?
C1 Ag1 Ag3 49.4(2) . . ?
C7 Ag1 Ag3 133.1(2) . . ?
Ag2 Ag1 Ag3 95.56(3) . . ?
Ag4 Ag1 Ag3 87.09(3) . . ?
C1 Ag1 Ag5 128.1(2) . . ?
C7 Ag1 Ag5 48.7(2) . . ?
Ag2 Ag1 Ag5 85.19(3) . . ?
Ag4 Ag1 Ag5 91.43(3) . . ?
Ag3 Ag1 Ag5 172.46(4) . . ?
C1 Ag2 N2 147.6(3) . . ?
C1 Ag2 N1 138.4(3) . . ?
N2 Ag2 N1 72.1(3) . . ?
C1 Ag2 Ag1 48.6(2) . . ?
N2 Ag2 Ag1 100.7(2) . . ?
N1 Ag2 Ag1 146.92(19) . . ?
N4 Ag3 C1 130.9(3) . . ?
N4 Ag3 N3 72.3(3) . . ?
C1 Ag3 N3 156.4(3) . . ?
N4 Ag3 C2 160.2(3) . . ?
C1 Ag3 C2 29.5(3) . . ?
N3 Ag3 C2 127.5(3) . . ?
N4 Ag3 Ag1 91.4(2) . . ?
C1 Ag3 Ag1 44.5(2) . . ?
N3 Ag3 Ag1 148.53(19) . . ?
C2 Ag3 Ag1 71.4(2) . . ?
C7 Ag4 N5 151.3(3) . . ?
C7 Ag4 N6 134.8(3) . . ?
N5 Ag4 N6 72.3(3) . . ?
C7 Ag4 Ag1 48.7(2) . . ?
N5 Ag4 Ag1 105.0(2) . . ?
N6 Ag4 Ag1 143.6(2) . . ?
C7 Ag5 N8 159.8(3) . . ?
C7 Ag5 N7 126.6(3) . . ?
N8 Ag5 N7 73.1(3) . . ?
C7 Ag5 C8 30.1(3) . . ?
N8 Ag5 C8 130.9(3) . . ?
N7 Ag5 C8 155.5(3) . . ?
C7 Ag5 Ag1 44.4(2) . . ?
N8 Ag5 Ag1 144.6(2) . . ?
N7 Ag5 Ag1 89.9(2) . . ?
C8 Ag5 Ag1 72.0(2) . . ?
C17 N1 C13 118.0(8) . . ?
C17 N1 Ag2 116.2(6) . . ?
C13 N1 Ag2 125.7(7) . . ?
C22 N2 C18 119.8(9) . . ?
C22 N2 Ag2 122.8(7) . . ?
C18 N2 Ag2 117.4(6) . . ?
C23 N3 C27 117.8(8) . . ?
C23 N3 Ag3 126.0(7) . . ?
C27 N3 Ag3 116.2(6) . . ?
C28 N4 C32 118.9(9) . . ?
C28 N4 Ag3 117.5(6) . . ?
C32 N4 Ag3 123.5(8) . . ?
C37 N5 C33 118.8(9) . . ?
C37 N5 Ag4 117.7(7) . . ?
C33 N5 Ag4 123.5(7) . . ?
C38 N6 C42 117.7(10) . . ?
C38 N6 Ag4 115.7(7) . . ?
C42 N6 Ag4 126.5(8) . . ?
C43 N7 C47 120.1(10) . . ?
C43 N7 Ag5 124.2(8) . . ?
C47 N7 Ag5 115.6(7) . . ?
C52 N8 C48 117.6(8) . . ?
C52 N8 Ag5 126.5(7) . . ?
C48 N8 Ag5 115.8(6) . . ?
C2 C1 Ag1 147.8(8) . . ?
C2 C1 Ag2 124.5(7) . . ?
Ag1 C1 Ag2 81.0(3) . . ?
C2 C1 Ag3 79.5(6) . . ?
Ag1 C1 Ag3 86.2(3) . . ?
Ag2 C1 Ag3 148.5(4) . . ?
C1 C2 C3 167.5(11) . . ?
C1 C2 Ag3 71.0(6) . . ?
C3 C2 Ag3 121.0(7) . . ?
C4 C3 C6 117.3(15) . . ?
C4 C3 C2 107.0(9) . . ?
C6 C3 C2 108.2(9) . . ?
C4 C3 C5 110.0(14) . . ?
C6 C3 C5 105.6(12) . . ?
C2 C3 C5 108.6(11) . . ?
C8 C7 Ag1 148.0(8) . . ?
C8 C7 Ag4 127.1(7) . . ?
Ag1 C7 Ag4 81.4(3) . . ?
C8 C7 Ag5 78.6(6) . . ?
Ag1 C7 Ag5 86.9(3) . . ?
Ag4 C7 Ag5 140.1(5) . . ?
C7 C8 C9 166.9(11) . . ?
C7 C8 Ag5 71.3(6) . . ?
C9 C8 Ag5 121.5(7) . . ?
C10 C9 C12 116.8(16) . . ?
C10 C9 C8 109.2(11) . . ?
C12 C9 C8 111.1(10) . . ?
C10 C9 C11 108.0(17) . . ?
C12 C9 C11 104.4(12) . . ?
C8 C9 C11 106.7(11) . . ?
N1 C13 C14 121.7(11) . . ?
C15 C14 C13 120.4(12) . . ?
C16 C15 C14 118.4(11) . . ?
C15 C16 C17 119.8(11) . . ?
N1 C17 C16 121.6(10) . . ?
N1 C17 C18 117.5(7) . . ?
C16 C17 C18 120.9(9) . . ?
N2 C18 C19 119.4(9) . . ?
N2 C18 C17 116.6(8) . . ?
C19 C18 C17 124.0(8) . . ?
C20 C19 C18 120.5(9) . . ?
C21 C20 C19 119.0(10) . . ?
C20 C21 C22 119.2(11) . . ?
N2 C22 C21 122.2(10) . . ?
N3 C23 C24 122.2(11) . . ?
C25 C24 C23 121.0(13) . . ?
C24 C25 C26 117.3(11) . . ?
C25 C26 C27 121.4(12) . . ?
N3 C27 C26 120.2(10) . . ?
N3 C27 C28 117.1(8) . . ?
C26 C27 C28 122.7(10) . . ?
N4 C28 C29 120.8(11) . . ?
N4 C28 C27 116.8(8) . . ?
C29 C28 C27 122.3(11) . . ?
C28 C29 C30 120.6(14) . . ?
C29 C30 C31 118.5(13) . . ?
C32 C31 C30 118.0(13) . . ?
N4 C32 C31 123.1(12) . . ?
N5 C33 C34 122.4(11) . . ?
C35 C34 C33 119.3(13) . . ?
C34 C35 C36 118.7(12) . . ?
C35 C36 C37 121.3(12) . . ?
N5 C37 C36 119.6(11) . . ?
N5 C37 C38 117.0(8) . . ?
C36 C37 C38 123.4(10) . . ?
N6 C38 C39 119.6(11) . . ?
N6 C38 C37 117.0(9) . . ?
C39 C38 C37 123.3(11) . . ?
C38 C39 C40 120.2(12) . . ?
C41 C40 C39 118.7(12) . . ?
C42 C41 C40 118.7(14) . . ?
C41 C42 N6 124.9(13) . . ?
N7 C43 C44 122.7(13) . . ?
C45 C44 C43 117.2(14) . . ?
C44 C45 C46 121.9(16) . . ?
C47 C46 C45 118.4(15) . . ?
N7 C47 C46 119.6(11) . . ?
N7 C47 C48 117.6(9) . . ?
C46 C47 C48 122.8(11) . . ?
C49 C48 N8 120.8(10) . . ?
C49 C48 C47 121.9(10) . . ?
N8 C48 C47 117.3(8) . . ?
C48 C49 C50 120.3(11) . . ?
C51 C50 C49 119.2(11) . . ?
C50 C51 C52 118.7(12) . . ?
N8 C52 C51 123.4(12) . . ?
F2 B1 F3 113.9(11) . . ?
F2 B1 F4 110.3(11) . . ?
F3 B1 F4 110.4(11) . . ?
F2 B1 F1 107.0(12) . . ?
F3 B1 F1 108.8(11) . . ?
F4 B1 F1 106.2(12) . . ?
F5 B2 F6 113.5(11) . . ?
F5 B2 F7 110.1(12) . . ?
F6 B2 F7 107.2(11) . . ?
F5 B2 F8 110.0(11) . . ?
F6 B2 F8 111.1(11) . . ?
F7 B2 F8 104.6(9) . . ?
F11 B3 F9 113.5(11) . . ?
F11 B3 F12 115.8(12) . . ?
F9 B3 F12 111.8(10) . . ?
F11 B3 F10 103.2(11) . . ?
F9 B3 F10 107.5(12) . . ?
F12 B3 F10 103.8(10) . . ?

loop_
_geom_bond_atom_site_label_1
_geom_bond_atom_site_label_2
_geom_bond_distance
_geom_bond_site_symmetry_2
_geom_bond_publ_flag
Ag1 C1 2.099(8) . ?
Ag1 C7 2.101(8) . ?
Ag1 Ag2 2.7638(11) . ?
Ag1 Ag4 2.7639(11) . ?
Ag1 Ag3 2.9907(10) . ?
Ag1 Ag5 2.9958(10) . ?
Ag2 C1 2.156(8) . ?
Ag2 N2 2.274(7) . ?
Ag2 N1 2.293(7) . ?
Ag3 N4 2.270(8) . ?
Ag3 C1 2.275(8) . ?
Ag3 N3 2.279(7) . ?
Ag3 C2 2.365(9) . ?
Ag4 C7 2.136(8) . ?
Ag4 N5 2.235(7) . ?
Ag4 N6 2.287(8) . ?
Ag5 C7 2.254(8) . ?
Ag5 N8 2.257(7) . ?
Ag5 N7 2.294(9) . ?
Ag5 C8 2.332(9) . ?
N1 C17 1.333(12) . ?
N1 C13 1.337(13) . ?
N2 C22 1.323(13) . ?
N2 C18 1.332(10) . ?
N3 C23 1.337(12) . ?
N3 C27 1.341(12) . ?
N4 C28 1.317(13) . ?
N4 C32 1.328(13) . ?
N5 C37 1.322(12) . ?
N5 C33 1.353(13) . ?
N6 C38 1.330(13) . ?
N6 C42 1.338(15) . ?
N7 C43 1.317(14) . ?
N7 C47 1.325(13) . ?
N8 C52 1.330(13) . ?
N8 C48 1.359(13) . ?
C1 C2 1.185(11) . ?
C2 C3 1.498(13) . ?
C3 C4 1.431(17) . ?
C3 C6 1.491(17) . ?
C3 C5 1.57(2) . ?
C7 C8 1.192(12) . ?
C8 C9 1.482(13) . ?
C9 C10 1.41(2) . ?
C9 C12 1.479(19) . ?
C9 C11 1.57(2) . ?
C13 C14 1.378(16) . ?
C14 C15 1.353(18) . ?
C15 C16 1.346(17) . ?
C16 C17 1.396(12) . ?
C17 C18 1.478(13) . ?
C18 C19 1.375(13) . ?
C19 C20 1.373(15) . ?
C20 C21 1.330(15) . ?
C21 C22 1.371(15) . ?
C23 C24 1.366(15) . ?
C24 C25 1.330(18) . ?
C25 C26 1.362(18) . ?
C26 C27 1.381(14) . ?
C27 C28 1.476(15) . ?
C28 C29 1.354(15) . ?
C29 C30 1.36(2) . ?
C30 C31 1.37(2) . ?
C31 C32 1.354(17) . ?
C33 C34 1.368(16) . ?
C34 C35 1.347(18) . ?
C35 C36 1.349(18) . ?
C36 C37 1.400(14) . ?
C37 C38 1.462(15) . ?
C38 C39 1.371(14) . ?
C39 C40 1.379(19) . ?
C40 C41 1.33(2) . ?
C41 C42 1.315(17) . ?
C43 C44 1.356(19) . ?
C44 C45 1.32(2) . ?
C45 C46 1.37(2) . ?
C46 C47 1.365(17) . ?
C47 C48 1.473(14) . ?
C48 C49 1.348(13) . ?
C49 C50 1.383(17) . ?
C50 C51 1.335(17) . ?
C51 C52 1.367(14) . ?
B1 F2 1.290(12) . ?
B1 F3 1.313(12) . ?
B1 F4 1.320(13) . ?
B1 F1 1.327(13) . ?
B2 F5 1.244(12) . ?
B2 F6 1.273(11) . ?
B2 F7 1.291(11) . ?
B2 F8 1.313(11) . ?
B3 F11 1.257(11) . ?
B3 F9 1.269(11) . ?
B3 F12 1.300(11) . ?
B3 F10 1.351(12) . ?
